data_4517859
loop_
_publ_author_name
'Li, Han'
'Shi, Linfan'
'Li, Chao'
'Fu, Xiong'
'Huang, Qiang'
'Zhang, Bin'

_publ_section_title
;
 Metal-Organic Framework Based on \a-Cyclodextrin Gives High Ethylene Gas
 Adsorption Capacity and Storage Stability.
;
_journal_issue 30
_journal_name_full 'ACS applied materials &amp; interfaces'
_journal_page_first 34095
_journal_page_last 34104
_journal_paper_doi 10.1021/acsami.0c08594
_journal_volume 12
_journal_year 2020
_chemical_absolute_configuration ad
_chemical_formula_moiety '0.5(C144 H168 K6 O120)'
_chemical_formula_sum 'C72 H84 K3 O60'
_chemical_formula_weight 2026.69
_space_group_crystal_system monoclinic
_space_group_IT_number 5
_space_group_name_Hall 'C 2y'
_space_group_name_H-M_alt 'C 1 2 1'
_atom_sites_solution_hydrogens geom
_atom_sites_solution_primary dual
_audit_creation_date 2019-02-26
_audit_creation_method
;
Olex2 1.2
(compiled 2018.05.29 svn.r3508 for OlexSys, GUI svn.r5506)
;
_cell_angle_alpha 90
_cell_angle_beta 107.838(10)
_cell_angle_gamma 90
_cell_formula_units_Z 2
_cell_length_a 24.0120(18)
_cell_length_b 14.0930(9)
_cell_length_c 16.6128(16)
_cell_measurement_reflns_used 3135
_cell_measurement_temperature 150.00(10)
_cell_measurement_theta_max 65.4030
_cell_measurement_theta_min 3.8540
_cell_volume 5351.5(8)
_computing_cell_refinement 'CrysAlisPro 1.171.39.44a (Rigaku OD, 2018)'
_computing_data_collection 'CrysAlisPro 1.171.39.44a (Rigaku OD, 2018)'
_computing_data_reduction 'CrysAlisPro 1.171.39.44a (Rigaku OD, 2018)'
_computing_molecular_graphics 'Olex2 (Dolomanov et al., 2009)'
_computing_publication_material 'Olex2 (Dolomanov et al., 2009)'
_computing_structure_refinement 'ShelXL (Sheldrick, 2015)'
_computing_structure_solution 'ShelXT (Sheldrick, 2015)'
_diffrn_ambient_environment N~2~
_diffrn_ambient_temperature 150.00(10)
_diffrn_detector 'CCD plate'
_diffrn_measured_fraction_theta_full 0.991
_diffrn_measured_fraction_theta_max 0.959
_diffrn_measurement_details
;
List of Runs (angles in degrees, time in seconds):

  # Type    Start    End  Width  t~exp~   \w     \q     \k     \f   Frames
--------------------------------------------------------------------------
  1  \w    -73.00  11.00   0.50    3.00    --    0.00 -38.00-120.00  168
  2  \w     16.00  60.00   0.50    3.00    --    0.00  19.00-150.00   88
  3  \w    -52.00  11.00   0.50    3.00    --    0.00 -57.00 -30.00  126
  4  \w   -101.00  -9.00   0.50   12.00    --  -98.80  38.00   0.00  184
  5  \w    -52.00 -14.00   0.50   12.00    --  -98.80  38.00  60.00   76
  6  \w   -187.00 -98.00   0.50   12.00    --  -98.80 -38.00  90.00  178
  7  \w   -107.00 -44.00   0.50   12.00    --  -98.80  57.00-150.00  126
  8  \w   -148.00 -97.00   0.50   12.00    --  -98.80 -72.00 150.00  102
  9  \w   -112.00 -10.00   0.50   12.00    --  -98.80  57.00   0.00  204
 10  \w   -178.00 -90.00   0.50   12.00    --  -98.80 -72.00 -90.00  176
 11  \w   -109.00 -34.00   0.50   12.00    --  -98.80  38.00 -90.00  150
 12  \w   -160.00-110.00   0.50   12.00    --  -98.80 -38.00 150.00  100
;
_diffrn_measurement_device 'four-circle diffractometer'
_diffrn_measurement_device_type 'XtaLAB AFC12 (RCD3): Kappa single'
_diffrn_measurement_method '\w scans'
_diffrn_orient_matrix_type 'CrysAlisPro convention (1999,Acta A55,543-557)'
_diffrn_orient_matrix_UB_11 -0.0428684000
_diffrn_orient_matrix_UB_12 0.0469945000
_diffrn_orient_matrix_UB_13 -0.0782901000
_diffrn_orient_matrix_UB_21 0.0168105000
_diffrn_orient_matrix_UB_22 -0.0732513000
_diffrn_orient_matrix_UB_23 -0.0572917000
_diffrn_orient_matrix_UB_31 -0.0492736000
_diffrn_orient_matrix_UB_32 -0.0662024000
_diffrn_orient_matrix_UB_33 0.0078068000
_diffrn_radiation_monochromator mirror
_diffrn_radiation_probe x-ray
_diffrn_radiation_type CuK\a
_diffrn_radiation_wavelength 1.54184
_diffrn_reflns_av_R_equivalents 0.0652
_diffrn_reflns_av_unetI/netI 0.0991
_diffrn_reflns_Laue_measured_fraction_full 0.991
_diffrn_reflns_Laue_measured_fraction_max 0.959
_diffrn_reflns_limit_h_max 25
_diffrn_reflns_limit_h_min -29
_diffrn_reflns_limit_k_max 17
_diffrn_reflns_limit_k_min -17
_diffrn_reflns_limit_l_max 20
_diffrn_reflns_limit_l_min -19
_diffrn_reflns_number 14268
_diffrn_reflns_point_group_measured_fraction_full 0.992
_diffrn_reflns_point_group_measured_fraction_max 0.960
_diffrn_reflns_theta_full 67.684
_diffrn_reflns_theta_max 74.276
_diffrn_reflns_theta_min 2.794
_diffrn_source 'Rotating-anode X-ray tube (dual wavelength)'
_diffrn_source_type 'Rigaku (Cu) X-ray DW Source'
_exptl_absorpt_coefficient_mu 1.980
_exptl_absorpt_correction_T_max 0.789
_exptl_absorpt_correction_T_min 0.780
_exptl_absorpt_correction_type multi-scan
_exptl_absorpt_process_details sadabs
_exptl_crystal_colour colourless
_exptl_crystal_colour_primary colourless
_exptl_crystal_density_diffrn 1.258
_exptl_crystal_description block
_exptl_crystal_F_000 2106
_exptl_crystal_size_max 0.15
_exptl_crystal_size_mid 0.13
_exptl_crystal_size_min 0.12
_refine_diff_density_max 0.520
_refine_diff_density_min -0.348
_refine_diff_density_rms 0.077
_refine_ls_abs_structure_details
;
 Refined as an inversion twin.
;
_refine_ls_abs_structure_Flack 0.18(4)
_refine_ls_extinction_method none
_refine_ls_goodness_of_fit_ref 0.938
_refine_ls_hydrogen_treatment constr
_refine_ls_matrix_type full
_refine_ls_number_parameters 612
_refine_ls_number_reflns 8077
_refine_ls_number_restraints 19
_refine_ls_restrained_S_all 0.942
_refine_ls_R_factor_all 0.1175
_refine_ls_R_factor_gt 0.0770
_refine_ls_shift/su_max 0.060
_refine_ls_shift/su_mean 0.004
_refine_ls_structure_factor_coef Fsqd
_refine_ls_weighting_details 'w=1/[\s^2^(Fo^2^)+(0.1293P)^2^] where P=(Fo^2^+2Fc^2^)/3'
_refine_ls_weighting_scheme calc
_refine_ls_wR_factor_gt 0.2018
_refine_ls_wR_factor_ref 0.2293
_reflns_Friedel_coverage 0.922
_reflns_Friedel_fraction_full 0.994
_reflns_Friedel_fraction_max 0.962
_reflns_number_gt 4381
_reflns_number_total 8077
_reflns_threshold_expression 'I > 2\s(I)'
_cod_data_source_file am0c08594_si_002.cif
_cod_data_source_block a-CD-MOF-K
_cod_depositor_comments
;Adding full bibliography for 4517859--4517860.cif.

 Adding full bibliography for 4517859--4517860.cif.
;
_cod_database_code 4517859
_shelx_shelxl_version_number 2014/7
_shelx_space_group_comment
;
The symmetry employed for this shelxl refinement is uniquely defined
by the following loop, which should always be used as a source of
symmetry information in preference to the above space-group names.
They are only intended as comments.
;
_shelx_estimated_absorpt_t_max 0.797
_shelx_estimated_absorpt_t_min 0.756
_olex2_refinement_description
;
1. Twinned data refinement
 Scales: 0.82(4)
 0.18(4)
2. Fixed Uiso
 At 1.2 times of:
  All C(H) groups, All C(H,H) groups
 At 1.5 times of:
  All O(H) groups
3. Uiso/Uaniso restraints and constraints
C2 \\sim C3 \\sim C29 \\sim C30: within 2A with sigma of 0.01 and sigma for
terminal atoms of 0.01
Uanis(K01) \\sim Ueq: with sigma of 0.01 and sigma for terminal atoms of 0.01
4.a Ternary CH refined with riding coordinates:
 C35(H35), C34(H34), C31(H31), C28(H28), C7(H7), C33(H33), C10(H10), C9(H9A),
 C13(H13), C22(H22), C8(H8), C27(H27), C4(H4), C29(H29A), C19(H19), C21(H21),
 C15(H15), C11(H11), C25(H25), C32(H32), C1(H1), C23(H23), C17(H17), C14(H14),
 C5(H5), C3(H3), C20(H20), C16(H16)
4.b Secondary CH2 refined with riding coordinates:
 C36(H36A,H36B), C24(H24A,H24B), C18(H18A,H18B), C30(H30A,H30B), C12(H12A,
 H12B), C6(H6A,H6B)
4.c Idealised tetrahedral OH refined as rotating group:
 O29(H29), O9(H9)
;
_olex2_submission_special_instructions 'No special instructions were received'
_oxdiff_exptl_absorpt_empirical_details
;
Empirical correction (ABSPACK) includes:
- Absorption correction using spherical harmonics
- Frame scaling
;
_oxdiff_exptl_absorpt_empirical_full_max 2.095
_oxdiff_exptl_absorpt_empirical_full_min 0.415

loop_
_space_group_symop_operation_xyz
'x, y, z'
'-x, y, -z'
'x+1/2, y+1/2, z'
'-x+1/2, y+1/2, -z'

loop_
_atom_site_label
_atom_site_type_symbol
_atom_site_fract_x
_atom_site_fract_y
_atom_site_fract_z
_atom_site_U_iso_or_equiv
_atom_site_adp_type
_atom_site_occupancy
_atom_site_site_symmetry_order
_atom_site_calc_flag
_atom_site_refinement_flags_posn
_atom_site_refinement_flags_adp
_atom_site_refinement_flags_occupancy
_atom_site_disorder_assembly
_atom_site_disorder_group
K01 K 0.24131(13) 0.7678(3) 0.99860(16) 0.1163(10) Uani 1 1 d . U . . .
K02 K 0.5000 0.0456(4) 1.0000 0.1449(18) Uani 1 2 d S T P . .
O25 O 0.5471(2) 0.7777(4) 0.7603(3) 0.0599(13) Uani 1 1 d . . . . .
O26 O 0.4851(2) 0.8950(4) 0.6802(4) 0.0688(15) Uani 1 1 d . . . . .
O20 O 0.6236(2) 0.5087(4) 0.7459(4) 0.0651(14) Uani 1 1 d . . . . .
O30 O 0.3758(2) 0.7919(3) 0.7659(4) 0.0658(14) Uani 1 1 d . . . . .
O11 O 0.3798(3) 0.1630(5) 0.6539(5) 0.0857(18) Uani 1 1 d . . . . .
O21 O 0.6401(3) 0.6370(4) 0.6685(4) 0.0708(15) Uani 1 1 d . . . . .
O10 O 0.3554(2) 0.2736(4) 0.7394(4) 0.0729(15) Uani 1 1 d . . . . .
O16 O 0.5905(3) 0.2717(5) 0.6503(5) 0.097(2) Uani 1 1 d . . . . .
O6 O 0.2257(2) 0.4240(5) 0.6717(4) 0.0765(16) Uani 1 1 d . . . . .
O5 O 0.2800(2) 0.5377(4) 0.7615(4) 0.0750(16) Uani 1 1 d . . . . .
O8 O 0.3171(3) 0.2791(5) 0.8886(4) 0.0902(19) Uani 1 1 d . . . . .
O15 O 0.5279(2) 0.2582(4) 0.7317(4) 0.0746(16) Uani 1 1 d . . . . .
O7 O 0.2554(3) 0.4489(5) 0.8981(4) 0.0870(19) Uani 1 1 d . . . . .
O29 O 0.3665(3) 0.9627(5) 0.6072(5) 0.0915(19) Uani 1 1 d . . . . .
H29 H 0.3772 0.9970 0.5749 0.137 Uiso 1 1 calc GR . . . .
O23 O 0.6499(3) 0.7478(5) 0.8993(4) 0.092(2) Uani 1 1 d . . . . .
O1 O 0.2810(3) 0.7743(5) 0.6750(5) 0.0880(19) Uani 1 1 d . . . . .
O18 O 0.6772(3) 0.3899(6) 0.8847(5) 0.104(2) Uani 1 1 d . . . . .
O27 O 0.5687(3) 0.8938(6) 0.9046(4) 0.097(2) Uani 1 1 d . . . . .
O28 O 0.4512(4) 0.8816(6) 0.9113(4) 0.103(2) Uani 1 1 d . . . . .
O24 O 0.6091(3) 0.8272(5) 0.5969(4) 0.095(2) Uani 1 1 d . . . . .
O14 O 0.4459(4) 0.0833(5) 0.5630(5) 0.099(2) Uani 1 1 d . . . . .
O12 O 0.4001(3) 0.1507(5) 0.8800(5) 0.094(2) Uani 1 1 d . . . . .
O13 O 0.5151(3) 0.1553(7) 0.8725(5) 0.106(2) Uani 1 1 d . . . . .
C35 C 0.4349(3) 0.8406(6) 0.6812(5) 0.0554(18) Uani 1 1 d . . . . .
H35 H 0.4433 0.7729 0.6779 0.066 Uiso 1 1 calc R . . . .
O3 O 0.2817(4) 0.6549(5) 0.9027(6) 0.113(3) Uani 1 1 d . . . . .
O22 O 0.7099(3) 0.5792(5) 0.8916(4) 0.096(2) Uani 1 1 d . . . . .
O9 O 0.2117(3) 0.2558(8) 0.5726(5) 0.121(3) Uani 1 1 d . . . . .
H9 H 0.1844 0.2794 0.5853 0.181 Uiso 1 1 calc GR . . . .
O2 O 0.3340(4) 0.8344(5) 0.9012(7) 0.112(3) Uani 1 1 d . . . . .
C34 C 0.4187(4) 0.8594(5) 0.7609(5) 0.059(2) Uani 1 1 d . . . . .
H34 H 0.4020 0.9232 0.7576 0.071 Uiso 1 1 calc R . . . .
C31 C 0.5341(4) 0.8757(6) 0.7533(6) 0.070(2) Uani 1 1 d . . . . .
H31 H 0.5682 0.9104 0.7483 0.084 Uiso 1 1 calc R . . . .
C28 C 0.5994(3) 0.7433(5) 0.7498(5) 0.0570(18) Uani 1 1 d . . . . .
H28 H 0.6243 0.7974 0.7467 0.068 Uiso 1 1 calc R . . . .
C7 C 0.2342(3) 0.4690(7) 0.7462(5) 0.067(2) Uani 1 1 d . . . . .
H7 H 0.1980 0.5025 0.7437 0.080 Uiso 1 1 calc R . . . .
C33 C 0.4697(4) 0.8518(7) 0.8405(6) 0.074(2) Uani 1 1 d . . . . .
H33 H 0.4804 0.7846 0.8489 0.089 Uiso 1 1 calc R . . . .
C10 C 0.2978(3) 0.3078(7) 0.7363(6) 0.070(2) Uani 1 1 d . . . . .
H10 H 0.2712 0.2534 0.7282 0.084 Uiso 1 1 calc R . . . .
C9 C 0.3049(4) 0.3504(6) 0.8225(6) 0.066(2) Uani 1 1 d . . . . .
H9A H 0.3378 0.3950 0.8356 0.079 Uiso 1 1 calc R . . . .
C13 C 0.3655(4) 0.1747(6) 0.7308(6) 0.072(2) Uani 1 1 d . . . . .
H13 H 0.3298 0.1391 0.7273 0.086 Uiso 1 1 calc R . . . .
C22 C 0.6339(3) 0.4130(6) 0.7328(6) 0.066(2) Uani 1 1 d . . . . .
H22 H 0.6738 0.4060 0.7295 0.079 Uiso 1 1 calc R . . . .
C8 C 0.2484(4) 0.4068(7) 0.8192(6) 0.075(2) Uani 1 1 d . . . . .
H8 H 0.2165 0.3606 0.8097 0.090 Uiso 1 1 calc R . . . .
C27 C 0.6304(4) 0.6845(7) 0.8296(5) 0.070(2) Uani 1 1 d . . . . .
H27 H 0.6033 0.6378 0.8404 0.084 Uiso 1 1 calc R . . . .
C4 C 0.2668(4) 0.6382(7) 0.7521(7) 0.079(3) Uani 1 1 d . . . . .
H4 H 0.2249 0.6483 0.7427 0.094 Uiso 1 1 calc R . . . .
O19 O 0.6609(4) 0.3764(7) 0.5746(6) 0.121(3) Uani 1 1 d . . . . .
C29 C 0.5870(4) 0.6873(6) 0.6696(5) 0.065(2) Uani 1 1 d . U . . .
H29A H 0.5565 0.6404 0.6682 0.077 Uiso 1 1 calc R . . . .
C19 C 0.5822(4) 0.2292(7) 0.7246(7) 0.078(3) Uani 1 1 d . . . . .
H19 H 0.5823 0.1600 0.7189 0.094 Uiso 1 1 calc R . . . .
C21 C 0.6285(4) 0.3562(7) 0.8127(6) 0.072(2) Uani 1 1 d . . . . .
H21 H 0.5917 0.3746 0.8224 0.086 Uiso 1 1 calc R . . . .
C15 C 0.4683(4) 0.1922(7) 0.8095(7) 0.077(2) Uani 1 1 d . . . . .
H15 H 0.4640 0.2588 0.8235 0.093 Uiso 1 1 calc R . . . .
C11 C 0.2762(4) 0.3724(8) 0.6637(7) 0.084(3) Uani 1 1 d . . . . .
H11 H 0.3071 0.4184 0.6655 0.101 Uiso 1 1 calc R . . . .
C25 C 0.6642(4) 0.5782(6) 0.7362(6) 0.070(2) Uani 1 1 d . . . . .
H25 H 0.6986 0.5465 0.7288 0.084 Uiso 1 1 calc R . . . .
C32 C 0.5227(4) 0.9048(6) 0.8331(6) 0.070(2) Uani 1 1 d . . . . .
H32 H 0.5127 0.9725 0.8280 0.084 Uiso 1 1 calc R . . . .
C26 C 0.6825(3) 0.6364(7) 0.8195(7) 0.079(3) Uani 1 1 d . . . . .
C1 C 0.3162(4) 0.8186(7) 0.7514(11) 0.120(5) Uani 1 1 d . . . . .
H1 H 0.3130 0.8876 0.7440 0.144 Uiso 1 1 calc R . . . .
C36 C 0.3860(3) 0.8697(7) 0.6021(6) 0.069(2) Uani 1 1 d . . . . .
H36A H 0.4000 0.8646 0.5533 0.083 Uiso 1 1 calc R . . . .
H36B H 0.3534 0.8263 0.5938 0.083 Uiso 1 1 calc R . . . .
C23 C 0.5913(5) 0.3751(7) 0.6531(7) 0.081(3) Uani 1 1 d . . . . .
H23 H 0.5521 0.3974 0.6500 0.098 Uiso 1 1 calc R . . . .
C17 C 0.4310(4) 0.2091(6) 0.6490(6) 0.072(2) Uani 1 1 d . . . . .
H17 H 0.4235 0.2775 0.6475 0.086 Uiso 1 1 calc R . . . .
C14 C 0.4125(4) 0.1429(5) 0.8040(7) 0.079(3) Uani 1 1 d . . . . .
H14 H 0.4186 0.0754 0.7955 0.094 Uiso 1 1 calc R . . . .
C24 C 0.6051(4) 0.4084(7) 0.5744(7) 0.086(3) Uani 1 1 d . . . . .
H24A H 0.5757 0.3844 0.5245 0.104 Uiso 1 1 calc R . . . .
H24B H 0.6041 0.4772 0.5720 0.104 Uiso 1 1 calc R . . . .
C5 C 0.2834(4) 0.6738(6) 0.6756(7) 0.079(3) Uani 1 1 d . . . . .
H5 H 0.3232 0.6529 0.6799 0.095 Uiso 1 1 calc R . . . .
C3 C 0.3008(5) 0.6815(7) 0.8332(8) 0.085(3) Uani 1 1 d . U . . .
H3 H 0.3416 0.6612 0.8454 0.102 Uiso 1 1 calc R . . . .
C18 C 0.4386(5) 0.1833(9) 0.5691(8) 0.107(4) Uani 1 1 d . . . . .
H18A H 0.4047 0.2038 0.5236 0.128 Uiso 1 1 calc R . . . .
H18B H 0.4726 0.2157 0.5627 0.128 Uiso 1 1 calc R . . . .
C20 C 0.6277(4) 0.2564(7) 0.8003(8) 0.092(3) Uani 1 1 d . . . . .
H20 H 0.6652 0.2383 0.7930 0.111 Uiso 1 1 calc R . . . .
C30 C 0.5688(5) 0.7421(8) 0.5931(5) 0.088(3) Uani 1 1 d . U . . .
H30A H 0.5292 0.7645 0.5840 0.106 Uiso 1 1 calc R . . . .
H30B H 0.5689 0.7021 0.5457 0.106 Uiso 1 1 calc R . . . .
C12 C 0.2571(5) 0.3290(11) 0.5783(7) 0.106(4) Uani 1 1 d . . . . .
H12A H 0.2415 0.3779 0.5363 0.127 Uiso 1 1 calc R . . . .
H12B H 0.2904 0.3004 0.5664 0.127 Uiso 1 1 calc R . . . .
C2 C 0.2995(5) 0.7922(8) 0.8296(9) 0.092(3) Uani 1 1 d . U . . .
C16 C 0.4807(4) 0.1900(7) 0.7247(7) 0.075(2) Uani 1 1 d . . . . .
H16 H 0.4958 0.1268 0.7182 0.090 Uiso 1 1 calc R . . . .
C6 C 0.2438(6) 0.6417(14) 0.5978(8) 0.136(5) Uani 1 1 d . . . . .
H6A H 0.2445 0.5731 0.5943 0.163 Uiso 1 1 calc R . . . .
H6B H 0.2540 0.6682 0.5502 0.163 Uiso 1 1 calc R . . . .
O4 O 0.1845(6) 0.6757(10) 0.5976(10) 0.193(6) Uani 1 1 d . . . . .
O17 O 0.6235(4) 0.2097(6) 0.8782(5) 0.110(2) Uani 1 1 d . . . . .

loop_
_atom_site_aniso_label
_atom_site_aniso_U_11
_atom_site_aniso_U_22
_atom_site_aniso_U_33
_atom_site_aniso_U_23
_atom_site_aniso_U_13
_atom_site_aniso_U_12
K01 0.1196(18) 0.152(3) 0.0771(13) 0.0054(15) 0.0297(12) 0.0575(19)
K02 0.232(6) 0.123(4) 0.092(2) 0.000 0.067(3) 0.000
O25 0.055(3) 0.043(3) 0.090(3) -0.005(3) 0.035(3) -0.007(3)
O26 0.056(3) 0.068(4) 0.092(4) 0.004(3) 0.036(3) -0.007(3)
O20 0.056(3) 0.035(3) 0.103(4) -0.002(3) 0.022(3) 0.001(2)
O30 0.044(3) 0.038(3) 0.125(4) 0.009(3) 0.041(3) 0.003(2)
O11 0.059(3) 0.085(4) 0.123(5) -0.016(4) 0.042(3) -0.011(3)
O21 0.070(3) 0.066(4) 0.087(4) 0.009(3) 0.040(3) 0.006(3)
O10 0.059(3) 0.040(3) 0.132(5) -0.003(3) 0.046(3) -0.002(3)
O16 0.084(4) 0.073(4) 0.156(6) -0.020(5) 0.068(4) -0.016(4)
O6 0.064(3) 0.093(5) 0.073(4) 0.010(3) 0.022(3) 0.011(3)
O5 0.062(3) 0.044(3) 0.137(5) 0.006(3) 0.056(3) 0.000(3)
O8 0.114(5) 0.061(4) 0.108(5) 0.017(4) 0.052(4) 0.010(4)
O15 0.063(3) 0.055(3) 0.112(4) 0.007(3) 0.038(3) -0.013(3)
O7 0.087(4) 0.096(5) 0.090(4) -0.007(4) 0.044(3) 0.009(4)
O29 0.090(5) 0.071(4) 0.112(5) 0.013(4) 0.028(4) 0.015(4)
O23 0.106(5) 0.067(4) 0.089(4) -0.019(3) 0.009(3) 0.009(4)
O1 0.066(3) 0.061(4) 0.136(6) 0.032(4) 0.029(4) -0.002(3)
O18 0.084(4) 0.077(5) 0.142(6) 0.020(4) 0.022(4) 0.001(4)
O27 0.060(3) 0.140(7) 0.091(4) -0.033(5) 0.020(3) -0.028(4)
O28 0.118(5) 0.121(6) 0.083(4) -0.019(4) 0.049(4) 0.012(5)
O24 0.097(5) 0.095(5) 0.106(5) 0.034(4) 0.049(4) 0.009(4)
O14 0.148(7) 0.065(4) 0.111(5) -0.003(4) 0.082(5) 0.006(4)
O12 0.093(4) 0.074(4) 0.134(6) 0.033(4) 0.062(4) 0.014(4)
O13 0.092(5) 0.127(6) 0.103(5) 0.038(5) 0.036(4) 0.035(5)
C35 0.047(4) 0.053(4) 0.074(5) -0.007(4) 0.030(4) -0.010(3)
O3 0.169(7) 0.068(4) 0.157(7) -0.005(5) 0.130(6) -0.009(5)
O22 0.106(5) 0.073(4) 0.095(5) 0.010(4) 0.010(4) 0.025(4)
O9 0.078(4) 0.187(10) 0.109(5) -0.049(6) 0.048(4) -0.034(6)
O2 0.133(6) 0.058(4) 0.180(8) -0.013(5) 0.097(6) -0.013(4)
C34 0.076(5) 0.038(4) 0.084(5) 0.003(4) 0.054(5) -0.005(4)
C31 0.053(4) 0.053(5) 0.117(7) -0.003(5) 0.046(5) 0.001(4)
C28 0.045(4) 0.048(4) 0.075(5) 0.005(4) 0.015(3) -0.003(3)
C7 0.048(4) 0.085(6) 0.072(5) 0.016(5) 0.022(4) 0.008(4)
C33 0.078(6) 0.067(6) 0.085(6) -0.010(5) 0.038(5) 0.001(5)
C10 0.049(4) 0.070(6) 0.097(6) -0.002(5) 0.033(4) -0.002(4)
C9 0.055(4) 0.062(5) 0.086(6) -0.005(5) 0.028(4) -0.008(4)
C13 0.063(5) 0.051(5) 0.113(7) -0.002(5) 0.044(5) -0.010(4)
C22 0.042(4) 0.062(5) 0.098(6) 0.003(5) 0.029(4) -0.009(4)
C8 0.080(6) 0.071(6) 0.091(6) -0.011(5) 0.050(5) -0.013(5)
C27 0.073(5) 0.078(6) 0.056(5) 0.006(4) 0.015(4) 0.032(5)
C4 0.052(4) 0.062(5) 0.140(9) 0.031(6) 0.055(5) 0.021(4)
O19 0.126(6) 0.122(7) 0.146(7) 0.030(5) 0.089(6) 0.022(5)
C29 0.072(5) 0.075(5) 0.057(4) -0.001(4) 0.034(4) 0.015(4)
C19 0.063(5) 0.067(5) 0.118(8) 0.001(5) 0.046(5) 0.001(5)
C21 0.070(5) 0.070(6) 0.072(5) 0.008(4) 0.017(4) 0.018(5)
C15 0.055(5) 0.075(6) 0.105(7) 0.000(5) 0.031(5) 0.016(4)
C11 0.061(5) 0.097(7) 0.111(8) -0.012(6) 0.051(5) -0.010(5)
C25 0.078(6) 0.044(4) 0.096(6) -0.007(4) 0.040(5) 0.009(4)
C32 0.087(6) 0.054(5) 0.076(5) -0.016(4) 0.035(5) -0.010(4)
C26 0.046(4) 0.061(5) 0.119(7) -0.008(6) 0.012(5) -0.007(4)
C1 0.059(6) 0.038(4) 0.288(18) 0.007(8) 0.090(9) 0.010(4)
C36 0.048(4) 0.084(6) 0.085(6) 0.018(5) 0.036(4) 0.007(4)
C23 0.083(6) 0.066(6) 0.108(7) 0.000(5) 0.049(6) 0.018(5)
C17 0.086(6) 0.040(4) 0.105(7) -0.006(4) 0.054(6) -0.007(4)
C14 0.095(7) 0.031(4) 0.130(8) 0.012(5) 0.063(6) 0.016(4)
C24 0.088(7) 0.061(6) 0.117(8) -0.004(5) 0.041(6) -0.007(5)
C5 0.073(5) 0.047(5) 0.129(8) 0.016(5) 0.048(6) -0.006(4)
C3 0.101(6) 0.056(5) 0.124(7) 0.006(5) 0.073(6) -0.013(5)
C18 0.079(6) 0.137(11) 0.125(9) 0.029(8) 0.063(6) 0.026(7)
C20 0.066(6) 0.069(6) 0.146(10) -0.009(7) 0.038(6) 0.016(5)
C30 0.096(6) 0.101(7) 0.060(5) 0.004(5) 0.014(4) 0.026(6)
C12 0.082(7) 0.158(12) 0.081(7) 0.002(7) 0.032(5) 0.046(8)
C2 0.097(6) 0.061(5) 0.142(8) 0.018(6) 0.074(6) 0.001(5)
C16 0.059(5) 0.058(5) 0.110(7) 0.004(5) 0.028(5) 0.009(4)
C6 0.095(9) 0.192(16) 0.087(8) 0.015(9) -0.023(6) -0.003(10)
O4 0.167(11) 0.137(10) 0.217(13) -0.009(9) -0.026(10) 0.020(9)
O17 0.109(5) 0.092(5) 0.121(6) 0.050(5) 0.022(4) 0.002(4)

loop_
_atom_type_symbol
_atom_type_description
_atom_type_scat_dispersion_real
_atom_type_scat_dispersion_imag
_atom_type_scat_source
C C 0.0181 0.0091 'International Tables Vol C Tables 4.2.6.8 and 6.1.1.4'
H H 0.0000 0.0000 'International Tables Vol C Tables 4.2.6.8 and 6.1.1.4'
K K 0.3868 1.0657 'International Tables Vol C Tables 4.2.6.8 and 6.1.1.4'
O O 0.0492 0.0322 'International Tables Vol C Tables 4.2.6.8 and 6.1.1.4'

loop_
_geom_angle_atom_site_label_1
_geom_angle_atom_site_label_2
_geom_angle_atom_site_label_3
_geom_angle
_geom_angle_site_symmetry_1
_geom_angle_site_symmetry_3
_geom_angle_publ_flag
O8 K01 O7 59.03(19) 4_557 4_557 ?
O8 K01 O18 98.4(3) 4_557 3_455 ?
O8 K01 O22 80.2(2) 4_557 2_657 ?
O8 K01 O2 156.4(3) 4_557 . ?
O8 K01 C26 71.2(2) 4_557 2_657 ?
O8 K01 C2 168.1(3) 4_557 . ?
O8 K01 O17 83.9(2) 4_557 3_455 ?
O7 K01 O22 115.22(19) 4_557 2_657 ?
O7 K01 O2 97.7(2) 4_557 . ?
O7 K01 C26 92.3(2) 4_557 2_657 ?
O7 K01 C2 114.7(3) 4_557 . ?
O23 K01 O8 100.6(2) 2_657 4_557 ?
O23 K01 O7 83.1(2) 2_657 4_557 ?
O23 K01 O18 139.6(3) 2_657 3_455 ?
O23 K01 O22 55.8(2) 2_657 2_657 ?
O23 K01 O2 70.2(3) 2_657 . ?
O23 K01 C26 41.4(2) 2_657 2_657 ?
O23 K01 C2 88.1(3) 2_657 . ?
O23 K01 O17 158.1(3) 2_657 3_455 ?
O18 K01 O7 76.7(2) 3_455 4_557 ?
O18 K01 O22 163.8(3) 3_455 2_657 ?
O18 K01 O2 78.2(3) 3_455 . ?
O18 K01 C26 167.9(3) 3_455 2_657 ?
O18 K01 C2 69.8(3) 3_455 . ?
O18 K01 O17 59.2(2) 3_455 3_455 ?
O3 K01 O8 146.1(3) . 4_557 ?
O3 K01 O7 152.9(2) . 4_557 ?
O3 K01 O23 81.4(3) . 2_657 ?
O3 K01 O18 101.5(3) . 3_455 ?
O3 K01 O22 73.0(2) . 2_657 ?
O3 K01 O2 56.0(2) . . ?
O3 K01 C26 90.6(3) . 2_657 ?
O3 K01 C2 42.9(2) . . ?
O3 K01 O17 83.1(3) . 3_455 ?
O22 K01 O2 109.4(2) 2_657 . ?
O22 K01 C26 23.8(2) 2_657 2_657 ?
O22 K01 C2 111.5(2) 2_657 . ?
O2 K01 C26 108.7(2) . 2_657 ?
O2 K01 C2 22.8(3) . . ?
C2 K01 C26 120.3(3) . 2_657 ?
O17 K01 O7 116.9(2) 3_455 4_557 ?
O17 K01 O22 104.7(2) 3_455 2_657 ?
O17 K01 O2 113.0(3) 3_455 . ?
O17 K01 C26 123.7(2) 3_455 2_657 ?
O17 K01 C2 91.1(3) 3_455 . ?
O27 K02 O27 101.4(3) 1_545 2_647 ?
O28 K02 O27 62.5(2) 2_647 1_545 ?
O28 K02 O27 62.5(2) 1_545 2_647 ?
O28 K02 O27 54.2(2) 1_545 1_545 ?
O28 K02 O27 54.2(2) 2_647 2_647 ?
O28 K02 O28 68.6(4) 1_545 2_647 ?
O28 K02 O12 86.4(2) 1_545 . ?
O28 K02 O12 86.4(2) 2_647 2_657 ?
O28 K02 O12 151.5(3) 2_647 . ?
O28 K02 O12 151.5(3) 1_545 2_657 ?
O12 K02 O27 114.0(2) . 1_545 ?
O12 K02 O27 102.61(16) . 2_647 ?
O12 K02 O27 102.61(16) 2_657 1_545 ?
O12 K02 O27 114.0(2) 2_657 2_647 ?
O12 K02 O12 120.8(3) . 2_657 ?
O13 K02 O27 157.1(2) 2_657 1_545 ?
O13 K02 O27 78.2(2) 2_657 2_647 ?
O13 K02 O27 78.2(2) . 1_545 ?
O13 K02 O27 157.1(2) . 2_647 ?
O13 K02 O28 101.1(3) . 1_545 ?
O13 K02 O28 137.9(2) . 2_647 ?
O13 K02 O28 137.9(2) 2_657 1_545 ?
O13 K02 O28 101.1(3) 2_657 2_647 ?
O13 K02 O12 58.3(2) 2_657 2_657 ?
O13 K02 O12 88.1(3) 2_657 . ?
O13 K02 O12 88.1(3) . 2_657 ?
O13 K02 O12 58.3(2) . . ?
O13 K02 O13 111.2(4) . 2_657 ?
C28 O25 C31 120.7(6) . . ?
C35 O26 C31 111.3(6) . . ?
C22 O20 C25 118.9(6) . . ?
C34 O30 C1 121.4(6) . . ?
C17 O11 C13 116.7(7) . . ?
C25 O21 C29 115.6(6) . . ?
C13 O10 C10 120.7(6) . . ?
C19 O16 C23 113.2(7) . . ?
C7 O6 C11 115.0(7) . . ?
C7 O5 C4 120.8(6) . . ?
C9 O8 K01 123.1(5) . 4_547 ?
C19 O15 C16 121.2(7) . . ?
C8 O7 K01 98.4(5) . 4_547 ?
C27 O23 K01 126.9(5) . 2_657 ?
C5 O1 C1 114.6(8) . . ?
C21 O18 K01 120.7(6) . 3_545 ?
C32 O27 K02 87.4(5) . 1_565 ?
C33 O28 K02 119.1(6) . 1_565 ?
C14 O12 K02 102.4(5) . . ?
C15 O13 K02 122.0(6) . . ?
O26 C35 C34 111.0(6) . . ?
O26 C35 C36 106.0(6) . . ?
C34 C35 C36 111.8(6) . . ?
C3 O3 K01 127.1(6) . . ?
C26 O22 K01 90.2(5) . 2_657 ?
C2 O2 K01 89.0(5) . . ?
O30 C34 C35 108.6(6) . . ?
O30 C34 C33 108.1(6) . . ?
C33 C34 C35 113.5(6) . . ?
O25 C31 O26 111.0(7) . . ?
O25 C31 C32 107.0(7) . . ?
O26 C31 C32 112.1(6) . . ?
O25 C28 C27 107.0(6) . . ?
O25 C28 C29 110.5(6) . . ?
C29 C28 C27 113.1(7) . . ?
O6 C7 O5 112.0(6) . . ?
O6 C7 C8 114.4(8) . . ?
O5 C7 C8 106.9(7) . . ?
O28 C33 C34 109.0(7) . . ?
O28 C33 C32 113.6(8) . . ?
C34 C33 C32 111.8(7) . . ?
O10 C10 C9 105.5(7) . . ?
O10 C10 C11 109.1(6) . . ?
C11 C10 C9 116.0(8) . . ?
O8 C9 C10 112.3(7) . . ?
O8 C9 C8 110.6(6) . . ?
C10 C9 C8 108.9(7) . . ?
O11 C13 C14 111.9(7) . . ?
O10 C13 O11 107.2(7) . . ?
O10 C13 C14 109.2(8) . . ?
O20 C22 C21 106.9(7) . . ?
O20 C22 C23 112.0(7) . . ?
C23 C22 C21 110.5(7) . . ?
O7 C8 C7 117.2(8) . . ?
O7 C8 C9 109.2(8) . . ?
C7 C8 C9 108.5(6) . . ?
O23 C27 C28 108.2(7) . . ?
O23 C27 C26 107.5(7) . . ?
C26 C27 C28 110.5(7) . . ?
O5 C4 C5 107.8(7) . . ?
O5 C4 C3 105.2(8) . . ?
C3 C4 C5 114.2(8) . . ?
O21 C29 C28 109.2(7) . . ?
C30 C29 O21 106.2(6) . . ?
C30 C29 C28 115.3(8) . . ?
O16 C19 C20 111.8(8) . . ?
O15 C19 O16 109.0(8) . . ?
O15 C19 C20 108.9(8) . . ?
O18 C21 C22 105.6(7) . . ?
C20 C21 O18 114.2(8) . . ?
C20 C21 C22 112.2(8) . . ?
O13 C15 C14 112.3(9) . . ?
O13 C15 C16 110.4(7) . . ?
C14 C15 C16 111.1(8) . . ?
O6 C11 C10 109.2(7) . . ?
O6 C11 C12 105.7(8) . . ?
C10 C11 C12 117.2(10) . . ?
O20 C25 C26 106.1(7) . . ?
O21 C25 O20 112.1(8) . . ?
O21 C25 C26 110.1(7) . . ?
O27 C32 C31 115.1(7) . . ?
O27 C32 C33 110.5(8) . . ?
C31 C32 C33 108.9(7) . . ?
O22 C26 K01 66.0(5) . 2_657 ?
O22 C26 C27 110.7(8) . . ?
O22 C26 C25 112.4(7) . . ?
C27 C26 K01 84.1(5) . 2_657 ?
C27 C26 C25 109.0(7) . . ?
C25 C26 K01 165.7(6) . 2_657 ?
O30 C1 O1 108.8(9) . . ?
O30 C1 C2 107.8(11) . . ?
O1 C1 C2 114.4(8) . . ?
O29 C36 C35 112.4(8) . . ?
O16 C23 C22 112.5(8) . . ?
O16 C23 C24 106.7(8) . . ?
C22 C23 C24 112.3(8) . . ?
O11 C17 C18 107.1(8) . . ?
O11 C17 C16 111.0(7) . . ?
C18 C17 C16 116.4(8) . . ?
O12 C14 C13 114.1(7) . . ?
O12 C14 C15 110.4(9) . . ?
C13 C14 C15 111.2(7) . . ?
O19 C24 C23 110.8(9) . . ?
O1 C5 C4 108.3(8) . . ?
O1 C5 C6 107.2(11) . . ?
C6 C5 C4 112.2(10) . . ?
O3 C3 C4 114.0(8) . . ?
O3 C3 C2 106.7(8) . . ?
C4 C3 C2 112.3(10) . . ?
O14 C18 C17 111.5(9) . . ?
C19 C20 O17 114.1(9) . . ?
C21 C20 C19 111.3(9) . . ?
C21 C20 O17 108.3(9) . . ?
C29 C30 O24 111.7(8) . . ?
O9 C12 C11 110.8(8) . . ?
O2 C2 K01 68.2(5) . . ?
O2 C2 C1 113.0(9) . . ?
O2 C2 C3 113.8(10) . . ?
C1 C2 K01 168.8(7) . . ?
C1 C2 C3 105.6(9) . . ?
C3 C2 K01 83.1(5) . . ?
O15 C16 C15 106.2(8) . . ?
O15 C16 C17 110.7(7) . . ?
C17 C16 C15 116.7(7) . . ?
C5 C6 O4 105.7(13) . . ?
C20 O17 K01 99.0(6) . 3_545 ?

loop_
_geom_bond_atom_site_label_1
_geom_bond_atom_site_label_2
_geom_bond_distance
_geom_bond_site_symmetry_2
_geom_bond_publ_flag
K01 O8 2.668(6) 4_557 ?
K01 O7 3.063(8) 4_557 ?
K01 O23 2.659(7) 2_657 ?
K01 O18 2.670(8) 3_455 ?
K01 O3 2.636(7) . ?
K01 O22 3.233(8) 2_657 ?
K01 O2 3.264(7) . ?
K01 C26 3.538(10) 2_657 ?
K01 C2 3.514(10) . ?
K01 O17 3.034(9) 3_455 ?
K02 O27 3.379(8) 2_647 ?
K02 O27 3.379(8) 1_545 ?
K02 O28 2.798(9) 1_545 ?
K02 O28 2.798(9) 2_647 ?
K02 O12 2.999(8) 2_657 ?
K02 O12 2.999(8) . ?
K02 O13 2.735(8) . ?
K02 O13 2.736(8) 2_657 ?
O25 C31 1.413(10) . ?
O25 C28 1.406(8) . ?
O26 C35 1.433(8) . ?
O26 C31 1.433(11) . ?
O20 C22 1.400(10) . ?
O20 C25 1.426(10) . ?
O30 C34 1.424(8) . ?
O30 C1 1.427(9) . ?
O11 C13 1.432(11) . ?
O11 C17 1.414(10) . ?
O21 C29 1.464(9) . ?
O21 C25 1.374(11) . ?
O10 C10 1.450(9) . ?
O10 C13 1.428(10) . ?
O16 C19 1.438(12) . ?
O16 C23 1.457(12) . ?
O6 C7 1.350(11) . ?
O6 C11 1.455(11) . ?
O5 C7 1.429(10) . ?
O5 C4 1.449(11) . ?
O8 K01 2.668(6) 4_547 ?
O8 C9 1.449(11) . ?
O15 C19 1.405(10) . ?
O15 C16 1.463(10) . ?
O7 K01 3.063(8) 4_547 ?
O7 C8 1.402(11) . ?
O29 C36 1.404(11) . ?
O23 K01 2.659(7) 2_657 ?
O23 C27 1.422(11) . ?
O1 C1 1.434(17) . ?
O1 C5 1.418(11) . ?
O18 K01 2.670(8) 3_545 ?
O18 C21 1.471(12) . ?
O27 K02 3.379(8) 1_565 ?
O27 C32 1.361(11) . ?
O28 K02 2.798(9) 1_565 ?
O28 C33 1.440(10) . ?
O24 C30 1.530(13) . ?
O14 C18 1.429(14) . ?
O12 C14 1.388(12) . ?
O13 C15 1.380(12) . ?
C35 C34 1.513(10) . ?
C35 C36 1.526(12) . ?
O3 C3 1.418(11) . ?
O22 K01 3.233(8) 2_657 ?
O22 C26 1.426(12) . ?
O9 C12 1.481(16) . ?
O2 C2 1.359(15) . ?
C34 C33 1.506(13) . ?
C31 C32 1.490(12) . ?
C28 C27 1.547(11) . ?
C28 C29 1.499(11) . ?
C7 C8 1.450(13) . ?
C33 C32 1.513(12) . ?
C10 C9 1.514(13) . ?
C10 C11 1.472(14) . ?
C9 C8 1.560(12) . ?
C13 C14 1.454(14) . ?
C22 C21 1.590(13) . ?
C22 C23 1.502(14) . ?
C27 C26 1.478(12) . ?
C4 C5 1.529(13) . ?
C4 C3 1.478(15) . ?
O19 C24 1.412(12) . ?
C29 C30 1.436(12) . ?
C19 C20 1.441(15) . ?
C21 C20 1.421(14) . ?
C15 C14 1.487(13) . ?
C15 C16 1.527(14) . ?
C11 C12 1.483(15) . ?
C25 C26 1.553(14) . ?
C26 K01 3.538(10) 2_657 ?
C1 C2 1.520(18) . ?
C23 C24 1.518(14) . ?
C17 C18 1.440(14) . ?
C17 C16 1.469(14) . ?
C5 C6 1.423(16) . ?
C3 C2 1.561(14) . ?
C20 O17 1.483(14) . ?
C6 O4 1.501(19) . ?
O17 K01 3.034(9) 3_545 ?

loop_
_twin_individual_id
_twin_individual_mass_fraction_refined
1 0.82(4)
2 0.18(4)

loop_
_smtbx_masks_void_nr
_smtbx_masks_void_average_x
_smtbx_masks_void_average_y
_smtbx_masks_void_average_z
_smtbx_masks_void_volume
_smtbx_masks_void_count_electrons
_smtbx_masks_void_content
1 0.000 0.027 -0.649 542.8 172.8 ?
2 0.000 0.498 0.500 53.1 21.5 ?
3 0.170 0.520 0.012 35.7 20.7 ?
4 0.500 0.527 -0.144 542.8 172.8 ?
5 0.330 0.020 0.988 35.7 20.6 ?
6 0.500 -0.002 0.500 53.1 21.5 ?
7 0.670 0.020 0.012 35.7 20.7 ?
8 0.830 0.520 0.988 35.7 20.6 ?
